data_4327433
loop_
_publ_author_name
'Takashi Kubo'
'Misako Ohsahi'
'Katsuaki Miyazaki'
'Akio Ichimura'
'Kazuhiro Nakasuji'

_publ_contact_author_address
;
Department of Chemistry, Graduate School of Science, Osaka University 
Machikaneyama 1-1, Toyonaka, Osaka, 560-0043, Japan
;
_publ_contact_author_email kubo@chem.sci.osaka-u.ac.jp
_publ_contact_author_fax '+81 6 6850 5395'
_publ_contact_author_name 'Takashi Kubo'
_publ_contact_author_phone '+81 6 6850 5394'
_publ_section_title
;
 Synthesis, Structure, and Cooperative Proton-Electron Transfer Reaction
 of Bis(5,6-diethylpyrazinedithiolato)metal Complexes (M = Ni, Pd, Pt)
;
_journal_name_full 'Inorganic Chemistry'
_journal_page_first 7301
_journal_page_last 7307
_journal_paper_doi 10.1021/ic049621+
_journal_volume 43
_journal_year 2004
_chemical_formula_sum 'C24 H40 N6 O2 Pd S4'
_chemical_formula_weight 679.26
_chemical_name_common Pd(Hdepdt)2-DMAC
_chemical_name_systematic
; 
 ? 
;
_space_group_IT_number 15
_symmetry_cell_setting monoclinic
_symmetry_Int_Tables_number 15
_symmetry_space_group_name_Hall '-C 2yc'
_symmetry_space_group_name_H-M 'C 1 2/c 1'
_atom_sites_solution_hydrogens geom
_atom_sites_solution_primary direct
_atom_sites_solution_secondary difmap
_audit_creation_method SHELXL-97
_cell_angle_alpha 90.00
_cell_angle_beta 97.112(14)
_cell_angle_gamma 90.00
_cell_formula_units_Z 4
_cell_length_a 16.016(3)
_cell_length_b 12.251(4)
_cell_length_c 15.786(2)
_cell_measurement_reflns_used 25
_cell_measurement_temperature 296(2)
_cell_measurement_theta_max 15.0
_cell_measurement_theta_min 14.6
_cell_volume 3073.6(12)
_computing_cell_refinement 'MSC/AFC Diffractometer Control'
_computing_data_collection 'MSC/AFC Diffractometer Control'
_computing_data_reduction 'teXsan Ver. 1.11'
_computing_publication_material 'teXsan Ver. 1.11'
_computing_structure_refinement SHELXL97
_computing_structure_solution SHELXS86
_diffrn_ambient_temperature 296(2)
_diffrn_measured_fraction_theta_full 0.999
_diffrn_measured_fraction_theta_max 0.999
_diffrn_measurement_device_type 'Rigaku AFC5R'
_diffrn_measurement_method \w-2\q
_diffrn_radiation_monochromator graphite
_diffrn_radiation_source 'fine-focus sealed tube'
_diffrn_radiation_type MoK\a
_diffrn_radiation_wavelength 0.71069
_diffrn_reflns_av_R_equivalents 0.0223
_diffrn_reflns_av_sigmaI/netI 0.0597
_diffrn_reflns_limit_h_max 20
_diffrn_reflns_limit_h_min 0
_diffrn_reflns_limit_k_max 15
_diffrn_reflns_limit_k_min 0
_diffrn_reflns_limit_l_max 20
_diffrn_reflns_limit_l_min -20
_diffrn_reflns_number 3637
_diffrn_reflns_theta_full 27.49
_diffrn_reflns_theta_max 27.49
_diffrn_reflns_theta_min 2.55
_diffrn_standards_decay_% 0.14
_diffrn_standards_interval_count 150
_diffrn_standards_number 3
_exptl_absorpt_coefficient_mu 0.907
_exptl_absorpt_correction_T_max 0.997
_exptl_absorpt_correction_T_min 0.976
_exptl_absorpt_correction_type psi-scan
_exptl_absorpt_process_details '(North, Phillips & Mathews, 1968)'
_exptl_crystal_colour Red
_exptl_crystal_density_diffrn 1.468
_exptl_crystal_description prismatic
_exptl_crystal_F_000 1408
_exptl_crystal_size_max 0.200
_exptl_crystal_size_mid 0.200
_exptl_crystal_size_min 0.200
_refine_diff_density_max 0.351
_refine_diff_density_min -0.405
_refine_diff_density_rms 0.080
_refine_ls_extinction_method none
_refine_ls_goodness_of_fit_ref 0.966
_refine_ls_hydrogen_treatment mixed
_refine_ls_matrix_type full
_refine_ls_number_parameters 186
_refine_ls_number_reflns 3516
_refine_ls_number_restraints 0
_refine_ls_restrained_S_all 0.966
_refine_ls_R_factor_all 0.0847
_refine_ls_R_factor_gt 0.0342
_refine_ls_shift/su_max 0.000
_refine_ls_shift/su_mean 0.000
_refine_ls_structure_factor_coef Fsqd
_refine_ls_weighting_details 'calc w=1/[\s^2^(Fo^2^)+(0.0512P)^2^+0.0000P] where P=(Fo^2^+2Fc^2^)/3'
_refine_ls_weighting_scheme calc
_refine_ls_wR_factor_gt 0.0879
_refine_ls_wR_factor_ref 0.1025
_reflns_number_gt 2278
_reflns_number_total 3516
_reflns_threshold_expression >2sigma(I)
_cod_data_source_file ic0496212Bsi20040322_012110_3.cif
_cod_data_source_block PdDMAC
_cod_original_cell_volume 3073.5(12)
_cod_database_code 4327433

loop_
_symmetry_equiv_pos_as_xyz
'x, y, z'
'-x, y, -z+1/2'
'x+1/2, y+1/2, z'
'-x+1/2, y+1/2, -z+1/2'
'-x, -y, -z'
'x, -y, z-1/2'
'-x+1/2, -y+1/2, -z'
'x+1/2, -y+1/2, z-1/2'

loop_
_atom_site_label
_atom_site_type_symbol
_atom_site_fract_x
_atom_site_fract_y
_atom_site_fract_z
_atom_site_U_iso_or_equiv
_atom_site_adp_type
_atom_site_occupancy
_atom_site_symmetry_multiplicity
_atom_site_calc_flag
_atom_site_refinement_flags
Pd1 Pd 0.0000 0.26478(3) 0.2500 0.03218(12) Uani 1 2 d S
S1 S 0.04991(6) 0.39633(8) 0.34790(6) 0.0445(3) Uani 1 1 d .
S2 S 0.04943(6) 0.13220(8) 0.34543(6) 0.0413(2) Uani 1 1 d .
O1 O 0.1520(2) 0.5933(2) 0.5168(2) 0.0749(10) Uani 1 1 d .
N1 N 0.13575(18) 0.3716(2) 0.50138(18) 0.0344(6) Uani 1 1 d .
N2 N 0.13104(19) 0.1502(2) 0.50055(18) 0.0382(7) Uani 1 1 d .
N3 N 0.1398(7) 0.7692(11) 0.5296(9) 0.074(3) Uani 0.50 1 d P
N4 N 0.1059(5) 0.7601(8) 0.4777(5) 0.0389(14) Uani 0.50 1 d P
C1 C 0.0961(2) 0.3217(3) 0.4320(2) 0.0325(7) Uani 1 1 d .
C2 C 0.0957(2) 0.2047(3) 0.4334(2) 0.0328(7) Uani 1 1 d .
C3 C 0.1696(2) 0.2049(3) 0.5693(2) 0.0366(8) Uani 1 1 d .
C4 C 0.1745(2) 0.3166(3) 0.5709(2) 0.0351(7) Uani 1 1 d .
C5 C 0.2144(2) 0.3867(3) 0.6427(2) 0.0447(9) Uani 1 1 d .
C6 C 0.1529(3) 0.4261(4) 0.7014(3) 0.0690(13) Uani 1 1 d .
C7 C 0.2038(3) 0.1327(3) 0.6431(2) 0.0503(10) Uani 1 1 d .
C8 C 0.1366(3) 0.0937(4) 0.6951(3) 0.0711(14) Uani 1 1 d .
C9 C 0.1509(6) 0.6919(11) 0.5361(7) 0.0382(18) Uani 0.50 1 d P
C12 C 0.1230(10) 0.6846(13) 0.4924(11) 0.065(3) Uani 0.50 1 d P
C13 C 0.1932(4) 0.7472(5) 0.6155(4) 0.090(2) Uani 1 1 d .
C14 C 0.1087(4) 0.8790(4) 0.4934(4) 0.0866(19) Uani 1 1 d .
C15 C 0.0626(4) 0.7075(5) 0.4041(3) 0.0803(15) Uani 1 1 d .
H1 H 0.1411 0.4643 0.5010 0.061 Uiso 1 1 d .
H2 H 0.2570 0.3454 0.6755 0.054 Uiso 1 1 d .
H3 H 0.2390 0.4486 0.6192 0.054 Uiso 1 1 d .
H4 H 0.1822 0.4691 0.7455 0.083 Uiso 1 1 d .
H5 H 0.1108 0.4691 0.6695 0.083 Uiso 1 1 d .
H6 H 0.1280 0.3652 0.7251 0.083 Uiso 1 1 d .
H7 H 0.2300 0.0705 0.6205 0.060 Uiso 1 1 d .
H8 H 0.2451 0.1724 0.6788 0.060 Uiso 1 1 d .
H9 H 0.1110 0.1550 0.7175 0.084 Uiso 1 1 d .
H10 H 0.0955 0.0535 0.6589 0.084 Uiso 1 1 d .
H11 H 0.1612 0.0484 0.7397 0.084 Uiso 1 1 d .
H12 H 0.1656 0.9072 0.4978 0.100 Uiso 1 1 d .
H13 H 0.0753 0.9191 0.4502 0.100 Uiso 1 1 d .
H14 H 0.0884 0.8969 0.5477 0.100 Uiso 1 1 d .
H15 H 0.0228 0.6530 0.4222 0.094 Uiso 1 1 d .
H16 H 0.0317 0.7540 0.3647 0.094 Uiso 1 1 d .
H17 H 0.1014 0.6652 0.3746 0.094 Uiso 1 1 d .
H18 H 0.2238 0.6967 0.6523 0.105 Uiso 1 1 d .
H19 H 0.2323 0.8030 0.6007 0.105 Uiso 1 1 d .
H20 H 0.1527 0.7835 0.6455 0.105 Uiso 1 1 d .

loop_
_atom_site_aniso_label
_atom_site_aniso_U_11
_atom_site_aniso_U_22
_atom_site_aniso_U_33
_atom_site_aniso_U_23
_atom_site_aniso_U_13
_atom_site_aniso_U_12
Pd1 0.0362(2) 0.0352(2) 0.02355(18) 0.000 -0.00287(13) 0.000
S1 0.0635(7) 0.0330(5) 0.0320(5) 0.0023(3) -0.0138(5) -0.0003(4)
S2 0.0555(6) 0.0334(5) 0.0314(5) -0.0015(3) -0.0088(4) 0.0001(4)
O1 0.103(3) 0.0372(17) 0.081(2) 0.0023(17) -0.003(2) 0.0026(17)
N1 0.0388(16) 0.0330(15) 0.0302(16) -0.0009(11) -0.0008(13) -0.0013(12)
N2 0.0447(18) 0.0375(16) 0.0304(16) 0.0022(12) -0.0032(13) 0.0013(13)
N3 0.073(7) 0.064(9) 0.090(9) -0.020(6) 0.030(6) -0.021(5)
N4 0.052(4) 0.021(4) 0.042(4) -0.004(3) -0.004(3) -0.001(3)
C1 0.0359(19) 0.0343(19) 0.0259(17) -0.0004(13) -0.0014(14) 0.0004(13)
C2 0.0382(18) 0.0321(18) 0.0271(17) 0.0005(13) 0.0000(14) 0.0021(13)
C3 0.0377(19) 0.042(2) 0.0288(18) 0.0048(14) -0.0016(14) 0.0021(14)
C4 0.0351(18) 0.042(2) 0.0264(17) -0.0016(14) -0.0011(14) -0.0028(14)
C5 0.050(2) 0.046(2) 0.034(2) -0.0056(16) -0.0116(17) -0.0009(17)
C6 0.072(3) 0.086(3) 0.049(3) -0.030(2) 0.009(2) -0.007(3)
C7 0.060(3) 0.051(2) 0.035(2) 0.0109(17) -0.0129(19) 0.0039(19)
C8 0.094(4) 0.069(3) 0.049(3) 0.027(2) 0.005(3) 0.005(3)
C9 0.048(5) 0.030(5) 0.035(5) -0.004(4) -0.001(4) -0.008(4)
C12 0.065(8) 0.079(13) 0.057(8) -0.021(8) 0.030(6) -0.019(7)
C13 0.073(3) 0.138(6) 0.058(3) -0.009(3) -0.002(3) -0.005(3)
C14 0.103(4) 0.040(3) 0.124(5) 0.005(3) 0.043(4) 0.014(3)
C15 0.076(3) 0.103(4) 0.058(3) -0.004(3) -0.007(3) 0.009(3)

loop_
_atom_type_symbol
_atom_type_description
_atom_type_scat_dispersion_real
_atom_type_scat_dispersion_imag
_atom_type_scat_source
C C 0.0033 0.0016 'International Tables Vol C Tables 4.2.6.8 and 6.1.1.4'
H H 0.0000 0.0000 'International Tables Vol C Tables 4.2.6.8 and 6.1.1.4'
O O 0.0106 0.0060 'International Tables Vol C Tables 4.2.6.8 and 6.1.1.4'
N N 0.0061 0.0033 'International Tables Vol C Tables 4.2.6.8 and 6.1.1.4'
S S 0.1246 0.1234 'International Tables Vol C Tables 4.2.6.8 and 6.1.1.4'
Pd Pd -0.9988 1.0072 'International Tables Vol C Tables 4.2.6.8 and 6.1.1.4'

loop_
_geom_angle_atom_site_label_1
_geom_angle_atom_site_label_2
_geom_angle_atom_site_label_3
_geom_angle
_geom_angle_site_symmetry_1
_geom_angle_site_symmetry_3
S2 Pd1 S2 89.59(5) . 2
S2 Pd1 S1 89.54(3) . .
S2 Pd1 S1 179.08(4) 2 .
S2 Pd1 S1 179.08(4) . 2
S2 Pd1 S1 89.54(3) 2 2
S1 Pd1 S1 91.34(5) . 2
C1 S1 Pd1 103.17(12) . .
C2 S2 Pd1 104.03(12) . .
C9 O1 C12 36.3(6) . .
C1 N1 C4 123.4(3) . .
C1 N1 H1 118.6(3) . .
C4 N1 H1 117.9(3) . .
C2 N2 C3 120.0(3) . .
N4 N3 C9 93.2(11) . .
N4 N3 C12 53.0(9) . .
C9 N3 C12 40.2(9) . .
N4 N3 C14 69.3(15) . .
C9 N3 C14 162.5(17) . .
C12 N3 C14 122(2) . .
N4 N3 C13 163.0(17) . .
C9 N3 C13 70.1(16) . .
C12 N3 C13 110(2) . .
C14 N3 C13 127.4(7) . .
N3 N4 C12 77.8(11) . .
N3 N4 C9 44.4(7) . .
C12 N4 C9 33.5(8) . .
N3 N4 C15 159.8(16) . .
C12 N4 C15 82.0(15) . .
C9 N4 C15 115.4(12) . .
N3 N4 C14 74.5(14) . .
C12 N4 C14 152.3(15) . .
C9 N4 C14 118.9(11) . .
C15 N4 C14 125.6(6) . .
N1 C1 C2 116.4(3) . .
N1 C1 S1 120.4(3) . .
C2 C1 S1 123.2(3) . .
N2 C2 C1 121.1(3) . .
N2 C2 S2 118.8(3) . .
C1 C2 S2 120.1(3) . .
N2 C3 C4 121.8(3) . .
N2 C3 C7 114.4(3) . .
C4 C3 C7 123.7(3) . .
N1 C4 C3 117.2(3) . .
N1 C4 C5 115.6(3) . .
C3 C4 C5 127.1(3) . .
C4 C5 C6 113.3(3) . .
C4 C5 H2 108.4(3) . .
C6 C5 H2 108.3(4) . .
C4 C5 H3 108.7(3) . .
C6 C5 H3 108.5(4) . .
H2 C5 H3 109.5(4) . .
C5 C6 H4 109.0(4) . .
C5 C6 H5 109.0(4) . .
H4 C6 H5 109.6(5) . .
C5 C6 H6 109.2(4) . .
H4 C6 H6 110.1(5) . .
H5 C6 H6 109.9(5) . .
C3 C7 C8 112.9(3) . .
C3 C7 H7 108.2(3) . .
C8 C7 H7 109.0(4) . .
C3 C7 H8 108.6(4) . .
C8 C7 H8 109.4(4) . .
H7 C7 H8 108.8(4) . .
C7 C8 H9 108.9(4) . .
C7 C8 H10 108.9(4) . .
H9 C8 H10 109.6(5) . .
C7 C8 H11 109.3(4) . .
H9 C8 H11 110.3(5) . .
H10 C8 H11 109.8(5) . .
C12 C9 N3 86.6(17) . .
C12 C9 O1 72(2) . .
N3 C9 O1 158.7(18) . .
C12 C9 N4 44.2(14) . .
N3 C9 N4 42.4(8) . .
O1 C9 N4 116.5(13) . .
C12 C9 C13 159(2) . .
N3 C9 C13 72.9(15) . .
O1 C9 C13 128.3(8) . .
N4 C9 C13 115.2(13) . .
C9 C12 N4 102.3(18) . .
C9 C12 N3 53.2(12) . .
N4 C12 N3 49.1(10) . .
C9 C12 O1 71(2) . .
N4 C12 O1 173(2) . .
N3 C12 O1 124(2) . .
C9 C12 C15 163(2) . .
N4 C12 C15 61.0(14) . .
N3 C12 C15 110(2) . .
O1 C12 C15 125.3(10) . .
C9 C13 N3 37.0(4) . .
C9 C13 H18 111.2(7) . .
N3 C13 H18 148.1(7) . .
C9 C13 H19 110.5(6) . .
N3 C13 H19 88.2(6) . .
H18 C13 H19 107.9(6) . .
C9 C13 H20 111.0(6) . .
N3 C13 H20 91.1(6) . .
H18 C13 H20 109.4(6) . .
H19 C13 H20 106.7(6) . .
N4 C14 N3 36.2(4) . .
N4 C14 H12 111.8(5) . .
N3 C14 H12 91.5(5) . .
N4 C14 H13 112.8(6) . .
N3 C14 H13 148.9(7) . .
H12 C14 H13 108.0(5) . .
N4 C14 H14 111.2(5) . .
N3 C14 H14 89.9(6) . .
H12 C14 H14 105.5(6) . .
H13 C14 H14 107.2(5) . .
N4 C15 C12 37.0(5) . .
N4 C15 H15 109.5(5) . .
C12 C15 H15 88.4(6) . .
N4 C15 H16 115.3(6) . .
C12 C15 H16 152.3(8) . .
H15 C15 H16 107.2(5) . .
N4 C15 H17 110.8(6) . .
C12 C15 H17 88.3(6) . .
H15 C15 H17 104.7(6) . .
H16 C15 H17 108.8(5) . .

loop_
_geom_bond_atom_site_label_1
_geom_bond_atom_site_label_2
_geom_bond_distance
_geom_bond_site_symmetry_2
Pd1 S2 2.2888(10) .
Pd1 S2 2.2888(10) 2
Pd1 S1 2.3062(10) .
Pd1 S1 2.3062(10) 2
S1 C1 1.703(3) .
S2 C2 1.736(3) .
O1 C9 1.246(14) .
O1 C12 1.25(2) .
N1 C1 1.344(4) .
N1 C4 1.370(4) .
N1 H1 1.138(3) .
N2 C2 1.319(4) .
N2 C3 1.357(4) .
N3 N4 0.932(12) .
N3 C9 0.967(12) .
N3 C12 1.205(15) .
N3 C14 1.522(17) .
N3 C13 1.535(17) .
N4 C12 0.985(15) .
N4 C9 1.380(13) .
N4 C15 1.431(10) .
N4 C14 1.477(11) .
C1 C2 1.433(5) .
C3 C4 1.371(5) .
C3 C7 1.510(5) .
C4 C5 1.501(5) .
C5 C6 1.513(6) .
C5 H2 0.949(4) .
C5 H3 0.950(4) .
C6 H4 0.949(4) .
C6 H5 0.950(5) .
C6 H6 0.944(5) .
C7 C8 1.510(6) .
C7 H7 0.960(4) .
C7 H8 0.949(4) .
C8 H9 0.946(5) .
C8 H10 0.952(5) .
C8 H11 0.944(4) .
C9 C12 0.779(13) .
C9 C13 1.510(14) .
C12 C15 1.62(2) .
C13 H18 0.943(6) .
C13 H19 0.976(6) .
C13 H20 0.958(6) .
C14 H12 0.969(6) .
C14 H13 0.948(6) .
C14 H14 0.980(6) .
C15 H15 0.990(6) .
C15 H16 0.938(6) .
C15 H17 0.970(6) .

loop_
_geom_torsion_atom_site_label_1
_geom_torsion_atom_site_label_2
_geom_torsion_atom_site_label_3
_geom_torsion_atom_site_label_4
_geom_torsion
_geom_torsion_site_symmetry_1
S2 Pd1 S1 C1 1.41(12) .
S2 Pd1 S1 C1 20(2) 2
S1 Pd1 S1 C1 -178.30(13) 2
S2 Pd1 S2 C2 179.64(12) 2
S1 Pd1 S2 C2 -0.66(12) .
S1 Pd1 S2 C2 161(2) 2
C9 N3 N4 C12 -0.5(11) .
C14 N3 N4 C12 178.0(9) .
C13 N3 N4 C12 -11(4) .
C12 N3 N4 C9 0.5(11) .
C14 N3 N4 C9 178.5(9) .
C13 N3 N4 C9 -11(3) .
C9 N3 N4 C15 -2(3) .
C12 N3 N4 C15 -2(3) .
C14 N3 N4 C15 176(3) .
C13 N3 N4 C15 -13(6) .
C9 N3 N4 C14 -178.5(9) .
C12 N3 N4 C14 -178.0(9) .
C13 N3 N4 C14 171(4) .
C4 N1 C1 C2 0.0(5) .
C4 N1 C1 S1 -179.7(3) .
Pd1 S1 C1 N1 177.4(2) .
Pd1 S1 C1 C2 -2.3(3) .
C3 N2 C2 C1 -1.0(5) .
C3 N2 C2 S2 178.2(3) .
N1 C1 C2 N2 1.5(5) .
S1 C1 C2 N2 -178.8(2) .
N1 C1 C2 S2 -177.7(2) .
S1 C1 C2 S2 2.0(4) .
Pd1 S2 C2 N2 -179.7(2) .
Pd1 S2 C2 C1 -0.5(3) .
C2 N2 C3 C4 -1.0(5) .
C2 N2 C3 C7 177.3(3) .
C1 N1 C4 C3 -1.9(5) .
C1 N1 C4 C5 -179.2(3) .
N2 C3 C4 N1 2.4(5) .
C7 C3 C4 N1 -175.7(3) .
N2 C3 C4 C5 179.4(3) .
C7 C3 C4 C5 1.2(6) .
N1 C4 C5 C6 83.0(4) .
C3 C4 C5 C6 -94.1(5) .
N2 C3 C7 C8 -78.4(5) .
C4 C3 C7 C8 99.9(5) .
N4 N3 C9 C12 0.6(14) .
C14 N3 C9 C12 -4(4) .
C13 N3 C9 C12 177.3(13) .
N4 N3 C9 O1 9(3) .
C12 N3 C9 O1 9(2) .
C14 N3 C9 O1 5(6) .
C13 N3 C9 O1 -174(3) .
C12 N3 C9 N4 -0.6(14) .
C14 N3 C9 N4 -5(3) .
C13 N3 C9 N4 176.7(9) .
N4 N3 C9 C13 -176.7(9) .
C12 N3 C9 C13 -177.3(13) .
C14 N3 C9 C13 179(3) .
C12 O1 C9 N3 -9(3) .
C12 O1 C9 N4 -2.1(9) .
C12 O1 C9 C13 178.2(17) .
N3 N4 C9 C12 -179(2) .
C15 N4 C9 C12 0.1(15) .
C14 N4 C9 C12 -177.4(15) .
C12 N4 C9 N3 179(2) .
C15 N4 C9 N3 179.2(12) .
C14 N4 C9 N3 1.7(10) .
N3 N4 C9 O1 -176.2(13) .
C12 N4 C9 O1 2.9(12) .
C15 N4 C9 O1 3.0(11) .
C14 N4 C9 O1 -174.5(6) .
N3 N4 C9 C13 3.5(10) .
C12 N4 C9 C13 -177.4(18) .
C15 N4 C9 C13 -177.3(6) .
C14 N4 C9 C13 5.2(10) .
N3 C9 C12 N4 -0.6(13) .
O1 C9 C12 N4 -177.2(11) .
C13 C9 C12 N4 7(5) .
O1 C9 C12 N3 -176.6(9) .
N4 C9 C12 N3 0.6(13) .
C13 C9 C12 N3 7(3) .
N3 C9 C12 O1 176.6(9) .
N4 C9 C12 O1 177.2(11) .
C13 C9 C12 O1 -176(4) .
N3 C9 C12 C15 -1(5) .
O1 C9 C12 C15 -177(5) .
N4 C9 C12 C15 0(4) .
C13 C9 C12 C15 6(9) .
N3 N4 C12 C9 0.6(14) .
C15 N4 C12 C9 -179.9(14) .
C14 N4 C12 C9 5(3) .
C9 N4 C12 N3 -0.6(14) .
C15 N4 C12 N3 179.4(9) .
C14 N4 C12 N3 4.2(18) .
N3 N4 C12 O1 -22(11) .
C9 N4 C12 O1 -22(10) .
C15 N4 C12 O1 158(11) .
C14 N4 C12 O1 -17(12) .
N3 N4 C12 C15 -179.4(9) .
C9 N4 C12 C15 179.9(14) .
C14 N4 C12 C15 -175(2) .
N4 N3 C12 C9 -179.2(17) .
C14 N3 C12 C9 178.5(14) .
C13 N3 C12 C9 -2.7(13) .
C9 N3 C12 N4 179.2(17) .
C14 N3 C12 N4 -2.2(10) .
C13 N3 C12 N4 176.5(11) .
N4 N3 C12 O1 176.9(14) .
C9 N3 C12 O1 -3.9(11) .
C14 N3 C12 O1 174.7(8) .
C13 N3 C12 O1 -6.6(14) .
N4 N3 C12 C15 0.5(8) .
C9 N3 C12 C15 179.7(16) .
C14 N3 C12 C15 -1.7(12) .
C13 N3 C12 C15 177.0(6) .
C9 O1 C12 N4 23(10) .
C9 O1 C12 N3 3.3(9) .
C9 O1 C12 C15 179.1(18) .
C12 C9 C13 N3 -8(4) .
O1 C9 C13 N3 177.2(14) .
N4 C9 C13 N3 -2.5(7) .
N4 N3 C13 C9 11(3) .
C12 N3 C13 C9 1.9(9) .
C14 N3 C13 C9 -179.5(13) .
C12 N4 C14 N3 -4.3(18) .
C9 N4 C14 N3 -1.2(7) .
C15 N4 C14 N3 -178.5(12) .
C9 N3 C14 N4 5(3) .
C12 N3 C14 N4 1.9(8) .
C13 N3 C14 N4 -176.6(13) .
N3 N4 C15 C12 2(3) .
C9 N4 C15 C12 0.0(8) .
C14 N4 C15 C12 177.3(12) .
C9 C12 C15 N4 0(5) .
N3 C12 C15 N4 -0.5(7) .
O1 C12 C15 N4 -176.8(14) .
